data_4027821
loop_
_publ_author_name
'Kotzyba, G.'
'Poettgen, R.'
'Hoffmann, R.D.'
'Galadzhun, Ya.V.'
'Kuennen, B.'

_publ_section_title
;
 EuPdIn2, YbPdIn2, and YbAuIn2: Syntheses, Structures and Properties of
 New Intermetallic Compounds with Ordered Re3B Type Structure
;
_journal_name_full 'European Journal of Inorganic Chemistry'
_journal_page_first 975
_journal_page_last 979
_journal_paper_doi 10.1002/(SICI)1099-0682(199906)1999:6<975::AID-EJIC975>3.0.CO;2-6
_journal_volume 1999
_journal_year 1999
_chemical_formula_sum 'Au In2 Yb'
_chemical_name_systematic 'Yb Au In2'
_space_group_IT_number 63
_symmetry_space_group_name_Hall '-C 2c 2'
_symmetry_space_group_name_H-M 'C m c m'
_cell_angle_alpha 90
_cell_angle_beta 90
_cell_angle_gamma 90
_cell_formula_units_Z 4
_cell_length_a 4.559
_cell_length_b 10.764
_cell_length_c 7.552
_cell_volume 370.600
_citation_journal_id_ASTM EJICFO
_cod_data_source_file gold_256.cif
_cod_data_source_block Au1In2Yb1
_cod_original_cell_volume 370.5999
_cod_original_formula_sum 'Au1 In2 Yb1'
_cod_database_code 4027821

loop_
_symmetry_equiv_pos_as_xyz
x,y,z
-x,-y,z+1/2
x,-y,-z
-x,y,-z+1/2
-x,-y,-z
x,y,-z-1/2
-x,y,z
x,-y,z-1/2
x+1/2,y+1/2,z
-x+1/2,-y+1/2,z+1/2
x+1/2,-y+1/2,-z
-x+1/2,y+1/2,-z+1/2
-x+1/2,-y+1/2,-z
x+1/2,y+1/2,-z-1/2
-x+1/2,y+1/2,z
x+1/2,-y+1/2,z-1/2

loop_
_atom_site_label
_atom_site_type_symbol
_atom_site_fract_x
_atom_site_fract_y
_atom_site_fract_z
_atom_site_occupancy
_atom_site_U_iso_or_equiv
Au1 Au 0 0.78901 0.25 1 0.0
In1 In 0 0.36479 0.05089 1 0.0
Yb1 Yb 0 0.07562 0.25 1 0.0
